data_7230218
loop_
_publ_author_name
'Puttreddy, Rakesh'
'von Essen, Carolina'
'Peuronen, Anssi'
'Lahtinen, Manu'
'Rissanen, Kari'

_publ_section_title
;
 Halogen bonds in 2,5-dihalopyridine-copper(ii) chloride complexes
;
_journal_issue 14
_journal_name_full CrystEngComm
_journal_page_first 1954
_journal_paper_doi 10.1039/C8CE00209F
_journal_volume 20
_journal_year 2018
_chemical_formula_moiety 'C10 H8 Cl2 Cu I2 N2'
_chemical_formula_sum 'C10 H8 Cl2 Cu I2 N2'
_chemical_formula_weight 544.42
_space_group_crystal_system triclinic
_space_group_IT_number 2
_space_group_name_Hall '-P 1'
_space_group_name_H-M_alt 'P -1'
_symmetry_space_group_name_Hall '-P 1'
_symmetry_space_group_name_H-M 'P -1'
_atom_sites_solution_hydrogens geom
_atom_sites_solution_primary dual
_atom_sites_solution_secondary difmap
_audit_creation_date 2018-01-12
_audit_creation_method
;
Olex2 1.2
(compiled 2017.08.10 svn.r3458 for OlexSys, GUI svn.r5381)
;
_audit_update_record
;
2018-02-01 deposited with the CCDC.
2018-03-02 downloaded from the CCDC.
;
_cell_angle_alpha 90.863(12)
_cell_angle_beta 92.738(13)
_cell_angle_gamma 97.811(14)
_cell_formula_units_Z 1
_cell_length_a 4.0102(7)
_cell_length_b 8.4892(13)
_cell_length_c 10.1403(13)
_cell_measurement_reflns_used 1262
_cell_measurement_temperature 120.0(1)
_cell_measurement_theta_max 28.7230
_cell_measurement_theta_min 4.0340
_cell_volume 341.54(9)
_computing_cell_refinement 'CrysAlisPro 1.171.38.43 (Rigaku OD, 2015)'
_computing_data_collection 'CrysAlisPro 1.171.38.43 (Rigaku OD, 2015)'
_computing_data_reduction 'CrysAlisPro 1.171.38.43 (Rigaku OD, 2015)'
_computing_molecular_graphics 'Olex2 (Dolomanov et al., 2009)'
_computing_publication_material 'Olex2 (Dolomanov et al., 2009)'
_computing_structure_refinement 'ShelXL (Sheldrick, 2015)'
_computing_structure_solution 'ShelXT (Sheldrick, 2015)'
_diffrn_ambient_temperature 120.0(1)
_diffrn_detector 'CCD plate'
_diffrn_detector_area_resol_mean 16.0107
_diffrn_detector_type Eos
_diffrn_measured_fraction_theta_full 0.998
_diffrn_measured_fraction_theta_max 0.998
_diffrn_measurement_details
;
List of Runs (angles in degrees, time in seconds):

  # Type    Start    End  Width  t~exp~   \w     \q     \k     \f   Frames
#--------------------------------------------------------------------------
  1  \w     -2.00  88.00   2.00  110.00    --   19.23  57.00-120.00   45
  2  \w     23.00  75.00   2.00  110.00    --   19.23  57.00  30.00   26
  3  \w    -11.00  89.00   2.00  110.00    --   19.23  77.00 120.00   50
  4  \w    -17.00  57.00   2.00  110.00    --   19.23 -99.00 -30.00   37
  5  \w    -50.00 -22.00   2.00  110.00    --   19.23 -57.00  90.00   14
;
_diffrn_measurement_device 'four-circle diffractometer'
_diffrn_measurement_device_type 'SuperNova, Single source at offset, Eos'
_diffrn_measurement_method '\w scans'
_diffrn_orient_matrix_type 'CrysAlisPro convention (1999,Acta A55,543-557)'
_diffrn_orient_matrix_UB_11 0.0993294000
_diffrn_orient_matrix_UB_12 0.0758271000
_diffrn_orient_matrix_UB_13 0.0004288000
_diffrn_orient_matrix_UB_21 0.1336041000
_diffrn_orient_matrix_UB_22 -0.0345945000
_diffrn_orient_matrix_UB_23 -0.0270795000
_diffrn_orient_matrix_UB_31 -0.0650933000
_diffrn_orient_matrix_UB_32 0.0130139000
_diffrn_orient_matrix_UB_33 -0.0645976000
_diffrn_radiation_monochromator mirror
_diffrn_radiation_probe x-ray
_diffrn_radiation_type MoK\a
_diffrn_radiation_wavelength 0.71073
_diffrn_reflns_av_R_equivalents 0.0246
_diffrn_reflns_av_unetI/netI 0.0406
_diffrn_reflns_limit_h_max 4
_diffrn_reflns_limit_h_min -4
_diffrn_reflns_limit_k_max 10
_diffrn_reflns_limit_k_min -10
_diffrn_reflns_limit_l_max 12
_diffrn_reflns_limit_l_min -10
_diffrn_reflns_number 2007
_diffrn_reflns_theta_full 25.24
_diffrn_reflns_theta_max 25.24
_diffrn_reflns_theta_min 3.12
_diffrn_source 'micro-focus sealed X-ray tube'
_diffrn_source_type 'SuperNova (Mo) X-ray Source'
_exptl_absorpt_coefficient_mu 6.487
_exptl_absorpt_correction_T_max 1.00000
_exptl_absorpt_correction_T_min 0.82026
_exptl_absorpt_correction_type gaussian
_exptl_absorpt_process_details
;
CrysAlisPro 1.171.38.43 (Rigaku Oxford Diffraction, 2015)
Empirical absorption correction using spherical harmonics,
 implemented in SCALE3 ABSPACK scaling algorithm.
;
_exptl_crystal_colour green
_exptl_crystal_colour_primary green
_exptl_crystal_density_diffrn 2.647
_exptl_crystal_density_method 'not measured'
_exptl_crystal_description needle
_exptl_crystal_F_000 251
_exptl_crystal_size_max 0.125
_exptl_crystal_size_mid 0.027
_exptl_crystal_size_min 0.026
_refine_diff_density_max 1.162
_refine_diff_density_min -0.607
_refine_diff_density_rms 0.153
_refine_ls_extinction_method none
_refine_ls_goodness_of_fit_ref 1.092
_refine_ls_hydrogen_treatment constr
_refine_ls_matrix_type full
_refine_ls_number_parameters 79
_refine_ls_number_reflns 1231
_refine_ls_number_restraints 0
_refine_ls_restrained_S_all 1.092
_refine_ls_R_factor_all 0.0307
_refine_ls_R_factor_gt 0.0263
_refine_ls_shift/su_max 0.000
_refine_ls_shift/su_mean 0.000
_refine_ls_structure_factor_coef Fsqd
_refine_ls_weighting_details 'calc w=1/[\s^2^(Fo^2^)+(0.0248P)^2^+0.1208P] where P=(Fo^2^+2Fc^2^)/3'
_refine_ls_weighting_scheme calc
_refine_ls_wR_factor_gt 0.0582
_refine_ls_wR_factor_ref 0.0608
_reflns_number_gt 1126
_reflns_number_total 1231
_reflns_threshold_expression >2sigma(I)
_cod_data_source_file c8ce00209f2.cif
_cod_data_source_block 3IPy_2_CuCl2
_cod_depositor_comments 'Adding full bibliography for 7230211--7230222.cif.'
_cod_database_code 7230218
_chemical_oxdiff_formula 'C20 H20 N2 Cu1 I1 Cl1'
_reflns_odcompleteness_completeness 99.57
_reflns_odcompleteness_iscentric 1
_reflns_odcompleteness_theta 26.32
_olex2_refinement_description
;
1. Fixed Uiso
 At 1.2 times of:
  All C(H) groups
2.a Aromatic/amide H refined with riding coordinates:
 C2(H2), C4(H4), C5(H5), C6(H6)
;
_olex2_submission_special_instructions 'No special instructions were received'
_oxdiff_exptl_absorpt_empirical_details
;
Empirical correction (ABSPACK) includes:
- Absorption correction using spherical harmonics
- Frame scaling
;
_oxdiff_exptl_absorpt_empirical_full_max 1.110
_oxdiff_exptl_absorpt_empirical_full_min 0.891

loop_
_space_group_symop_id
_space_group_symop_operation_xyz
1 'x, y, z'
2 '-x, -y, -z'

loop_
_atom_site_label
_atom_site_type_symbol
_atom_site_fract_x
_atom_site_fract_y
_atom_site_fract_z
_atom_site_U_iso_or_equiv
_atom_site_adp_type
_atom_site_occupancy
_atom_site_calc_flag
_atom_site_site_symmetry_order
_atom_site_refinement_flags_posn
_atom_site_refinement_flags_adp
_atom_site_refinement_flags_occupancy
I3 I 0.80917(8) 0.71589(4) -0.04202(3) 0.01736(13) Uani 1 d 1 . . .
Cu1 Cu 0.5000 0.5000 0.5000 0.0244(2) Uani 1 d 2 S T P
Cl1 Cl 0.9125(3) 0.65092(15) 0.63044(12) 0.0190(3) Uani 1 d 1 . . .
N1 N 0.5296(10) 0.6706(5) 0.3640(4) 0.0195(10) Uani 1 d 1 . . .
C2 C 0.6383(12) 0.6457(6) 0.2431(5) 0.0185(11) Uani 1 d 1 . . .
H2 H 0.6994 0.5470 0.2217 0.022 Uiso 1 calc 1 R . .
C3 C 0.6620(12) 0.7639(6) 0.1489(5) 0.0156(11) Uani 1 d 1 . . .
C4 C 0.5721(12) 0.9104(6) 0.1799(5) 0.0181(11) Uani 1 d 1 . . .
H4 H 0.5915 0.9912 0.1186 0.022 Uiso 1 calc 1 R . .
C5 C 0.4533(12) 0.9363(6) 0.3026(5) 0.0195(11) Uani 1 d 1 . . .
H5 H 0.3858 1.0334 0.3249 0.023 Uiso 1 calc 1 R . .
C6 C 0.4372(13) 0.8124(7) 0.3925(5) 0.0223(12) Uani 1 d 1 . . .
H6 H 0.3588 0.8293 0.4757 0.027 Uiso 1 calc 1 R . .

loop_
_atom_site_aniso_label
_atom_site_aniso_U_11
_atom_site_aniso_U_22
_atom_site_aniso_U_33
_atom_site_aniso_U_23
_atom_site_aniso_U_13
_atom_site_aniso_U_12
I3 0.0161(2) 0.0218(2) 0.0147(2) 0.00257(14) 0.00223(13) 0.00365(14)
Cu1 0.0335(6) 0.0230(5) 0.0126(5) 0.0080(4) -0.0068(4) -0.0093(4)
Cl1 0.0212(7) 0.0218(7) 0.0127(6) 0.0022(5) -0.0016(5) -0.0012(5)
N1 0.024(3) 0.022(2) 0.010(2) 0.0042(19) -0.0037(17) -0.0032(19)
C2 0.020(3) 0.016(3) 0.018(3) -0.001(2) -0.005(2) 0.000(2)
C3 0.010(3) 0.028(3) 0.009(2) 0.003(2) -0.0014(18) -0.001(2)
C4 0.017(3) 0.020(3) 0.015(3) 0.008(2) -0.004(2) -0.001(2)
C5 0.020(3) 0.020(3) 0.019(3) -0.001(2) 0.000(2) 0.003(2)
C6 0.024(3) 0.029(3) 0.013(3) -0.002(2) -0.001(2) -0.001(2)

loop_
_atom_type_symbol
_atom_type_description
_atom_type_scat_dispersion_real
_atom_type_scat_dispersion_imag
_atom_type_scat_source
C C 0.0033 0.0016 'International Tables Vol C Tables 4.2.6.8 and 6.1.1.4'
H H 0.0000 0.0000 'International Tables Vol C Tables 4.2.6.8 and 6.1.1.4'
Cl Cl 0.1484 0.1585 'International Tables Vol C Tables 4.2.6.8 and 6.1.1.4'
Cu Cu 0.3201 1.2651 'International Tables Vol C Tables 4.2.6.8 and 6.1.1.4'
I I -0.4742 1.8119 'International Tables Vol C Tables 4.2.6.8 and 6.1.1.4'
N N 0.0061 0.0033 'International Tables Vol C Tables 4.2.6.8 and 6.1.1.4'

loop_
_exptl_crystal_face_index_h
_exptl_crystal_face_index_k
_exptl_crystal_face_index_l
_exptl_crystal_face_perp_dist
-1 -2 14 0.0073
0 2 -14 0.0104
-6 1 3 0.0466
6 -1 -1 0.0752
-1 -9 -8 0.0073
0 10 6 0.0171
2 -10 7 0.0209
0 -11 -5 0.0084
1 11 1 0.0164

loop_
_geom_angle_atom_site_label_1
_geom_angle_atom_site_label_2
_geom_angle_atom_site_label_3
_geom_angle
_geom_angle_site_symmetry_1
_geom_angle_site_symmetry_3
Cl1 Cu1 Cl1 180.0 2_666 .
N1 Cu1 Cl1 90.24(12) . .
N1 Cu1 Cl1 90.24(12) 2_666 2_666
N1 Cu1 Cl1 89.76(12) 2_666 .
N1 Cu1 Cl1 89.76(12) . 2_666
N1 Cu1 N1 179.999(1) 2_666 .
C2 N1 Cu1 121.5(4) . .
C6 N1 Cu1 120.0(4) . .
C6 N1 C2 118.4(4) . .
N1 C2 H2 119.1 . .
N1 C2 C3 121.8(5) . .
C3 C2 H2 119.1 . .
C2 C3 I3 120.4(4) . .
C4 C3 I3 120.1(4) . .
C4 C3 C2 119.4(5) . .
C3 C4 H4 120.3 . .
C3 C4 C5 119.4(5) . .
C5 C4 H4 120.3 . .
C4 C5 H5 120.9 . .
C4 C5 C6 118.1(5) . .
C6 C5 H5 120.9 . .
N1 C6 C5 122.9(5) . .
N1 C6 H6 118.6 . .
C5 C6 H6 118.6 . .

loop_
_geom_bond_atom_site_label_1
_geom_bond_atom_site_label_2
_geom_bond_distance
_geom_bond_site_symmetry_2
I3 C3 2.101(5) .
Cu1 Cl1 2.3002(13) .
Cu1 Cl1 2.3002(13) 2_666
Cu1 N1 2.010(4) 2_666
Cu1 N1 2.010(4) .
N1 C2 1.344(6) .
N1 C6 1.338(7) .
C2 H2 0.9300 .
C2 C3 1.392(7) .
C3 C4 1.377(7) .
C4 H4 0.9300 .
C4 C5 1.378(7) .
C5 H5 0.9300 .
C5 C6 1.400(7) .
C6 H6 0.9300 .

loop_
_exptl_oxdiff_crystal_face_indexfrac_h
_exptl_oxdiff_crystal_face_indexfrac_k
_exptl_oxdiff_crystal_face_indexfrac_l
_exptl_oxdiff_crystal_face_x
_exptl_oxdiff_crystal_face_y
_exptl_oxdiff_crystal_face_z
-1.0000 -2.0000 14.0000 -0.2450 -0.4435 -0.8653
-0.0000 2.0000 -14.0000 0.1457 0.3099 0.9304
-6.0000 1.0000 3.0000 -0.5189 -0.9175 0.2098
6.0000 -1.0000 -1.0000 0.5197 0.8633 -0.3390
-1.0000 -9.0000 -8.0000 -0.7852 0.3944 0.4647
0.0000 10.0000 6.0000 0.7608 -0.5084 -0.2574
2.0000 -10.0000 7.0000 -0.5566 0.4236 -0.7125
-0.0000 -11.0000 -5.0000 -0.8362 0.5159 0.1798
1.0000 11.0000 1.0000 0.9339 -0.2740 0.0135
